data_8103400
loop_
_publ_author_name
'Wolcyrz, M.'
'Lukaszewski, M.'

_publ_section_title
;
 The crystal structure of the room-temperature-phase of Ag Ta O3
;
_journal_name_full
;
Zeitschrift fuer Kristallographie, Kristallgeometrie, Kristallphysik,
 Kristallchemie (-144,1977)
;
_journal_page_first 53
_journal_page_last 58
_journal_volume 177
_journal_year 1986
_chemical_formula_sum 'Ag O3 Ta'
_chemical_name_systematic 'Ag Ta O3'
_space_group_IT_number 161
_symmetry_space_group_name_Hall 'R 3 -2"c'
_symmetry_space_group_name_H-M 'R 3 c :H'
_cell_angle_alpha 90
_cell_angle_beta 90
_cell_angle_gamma 120
_cell_formula_units_Z 6
_cell_length_a 5.5281
_cell_length_b 5.5281
_cell_length_c 13.7159
_cell_volume 363.000
_citation_journal_id_ASTM ZEKGAX
_cod_data_source_file silver1-2_473.cif
_cod_data_source_block Ag1O3Ta1
_cod_original_cell_volume 363.0001
_cod_original_formula_sum 'Ag1 O3 Ta1'
_cod_database_code 8103400

loop_
_symmetry_equiv_pos_as_xyz
x,y,z
-y,x-y,z
-x+y,-x,z
-y,-x,z+1/2
x,x-y,z+1/2
-x+y,y,z+1/2
x+2/3,y+1/3,z+1/3
-y+2/3,x-y+1/3,z+1/3
-x+y+2/3,-x+1/3,z+1/3
-y+2/3,-x+1/3,z+5/6
x+2/3,x-y+1/3,z+5/6
-x+y+2/3,y+1/3,z+5/6
x+1/3,y+2/3,z+2/3
-y+1/3,x-y+2/3,z+2/3
-x+y+1/3,-x+2/3,z+2/3
-y+1/3,-x+2/3,z+7/6
x+1/3,x-y+2/3,z+7/6
-x+y+1/3,y+2/3,z+7/6

loop_
_atom_site_label
_atom_site_type_symbol
_atom_site_fract_x
_atom_site_fract_y
_atom_site_fract_z
_atom_site_occupancy
_atom_site_U_iso_or_equiv
Ta1 Ta+5 0 0 0 1 0.0
O1 O-2 0.5598 0.0097 0.251 1 0.0
Ag1 Ag+1 0 0 0.2492 1 0.0
